data_2100900
loop_
_publ_author_name
'Makarova, I. P.'

_publ_section_title
;
 Thermal vibrations of atoms and phase transition in RbHSeO~4~ and
 NH~4~HSeO~4~ single crystals
;
_journal_issue 1
_journal_name_full 'Acta Crystallographica Section B'
_journal_page_first 11
_journal_page_last 18
_journal_paper_doi 10.1107/S010876819200613X
_journal_volume 49
_journal_year 1993
_chemical_formula_sum 'H5 N O4 Se'
_chemical_formula_weight 161.96
_space_group_crystal_system monoclinic
_space_group_IT_number 5
_space_group_name_Hall 'B 2'
_space_group_name_H-M_alt 'B 1 1 2'
_symmetry_space_group_name_Hall 'B 2'
_symmetry_space_group_name_H-M 'B 1 1 2'
_cell_angle_alpha 90
_cell_angle_beta 90
_cell_angle_gamma 102.59(5)
_cell_formula_units_Z 6
_cell_length_a 19.863(13)
_cell_length_b 4.620(3)
_cell_length_c 7.593(7)
_cell_volume 680.0(9)
_diffrn_radiation_probe neutron
_diffrn_radiation_type Neutron
_diffrn_radiation_wavelength 1.1674
_exptl_crystal_F_000 468
_cod_data_source_file sh0005.cif
_cod_data_source_block sh0005d
_cod_original_cell_volume 680.1(9)
_cod_original_formula_sum 'H5 N1 O4 Se1'
_cod_database_code 2100900

loop_
_space_group_symop_id
_space_group_symop_operation_xyz
1 x,y,z
2 -x,-y,z
3 x+1/2,y,z+1/2
4 -x+1/2,-y,z+1/2

loop_
_atom_site_label
_atom_site_fract_x
_atom_site_fract_y
_atom_site_fract_z
N(1) .0 .0 .4800(10)
N(2) .1652(3) .5807(10) .0899(9)
Se(1) .0 .0 .0
Se(2) .1675(3) .6962(9) .5777(8)
O(1) .0289(5) .2870(10) .8650(10)
O(2) .0637(5) .945(2) .1160(10)
O(3) .1935(5) .4680(10) .7100(10)
O(4) .2295(5) .903(2) .4710(10)
O(5) .1323(5) .9170(10) .7150(10)
O(6) .1060(5) .530(2) .4540(10)
H(2)2 .001(6) .451(10) .873(2)
H(1)1 .0 .5 .873(2)
H(2) .1570(7) .130(2) .710(2)
H(3) .028(2) .928(7) .398(4)
H(4) .028(2) .149(5) .534(4)
H(5) .163(2) .543(6) .973(2)
H(6) .139(2) .399(8) .116(7)
H(7) .145(2) .649(9) .146(7)
H(8) .200(2) .717(9) .126(8)

loop_
_geom_angle_atom_site_label_1
_geom_angle_atom_site_label_2
_geom_angle_atom_site_label_3
_geom_angle
O(1) H(1) O(1'') 170(3)
O(3') H(2) O(5) 177.0(10)
O(1) Se(1) O(1') 104.6(6)
O(1) Se(1) O(2) 108.4(4)
O(2) Se(1) O(2') 113.4(6)
O(1) Se(1) O(2') 110.9(4)
O(3) Se(2) O(4) 112.9(6)
O(3) Se(2) O(5) 103.9(4)
O(3) Se(2) O(6) 111.8(4)
O(4) Se(2) O(5) 108.2(4)
O(4) Se(2) O(6) 113.5(5)
O(5) Se(2) O(6) 106.0(6)

loop_
_geom_bond_atom_site_label_1
_geom_bond_atom_site_label_2
_geom_bond_distance
O(1) H(1) 1.04(6)
O(5) H(2) 1.000(10)
Se(1) O(1) 1.677(7)
Se(1) O(2) 1.608(8)
Se(2) O(3) 1.623(8)
Se(2) O(4) 1.603(8)
Se(2) O(5) 1.712(8)
Se(2) O(6) 1.599(8)
